data_4318653
loop_
_publ_author_name
'Margaret E. Welk'
'Alexander J. Norquist'
'Frederick P. Arnold'
'Charlotte L. Stern'
'Kenneth R. Poeppelmeier'

_publ_section_title
;
 Out-of-Center Distortions in d0 Transition Metal Oxide Fluoride Anions
;
_journal_name_full 'Inorganic Chemistry'
_journal_page_first 5119
_journal_page_last 5125
_journal_paper_doi 10.1021/ic025622v
_journal_volume 41
_journal_year 2002
_chemical_compound_source 'hydro(solvato)thermal synthesis'
_chemical_formula_moiety 'C32 H36 Cu F10 N6 Nb2 O4'
_chemical_formula_sum 'C32 H36 Cu F10 N6 Nb2 O4'
_chemical_formula_weight 1008.02
_space_group_IT_number 15
_symmetry_cell_setting monoclinic
_symmetry_Int_Tables_number 15
_symmetry_space_group_name_Hall '-C 2yc'
_symmetry_space_group_name_H-M 'C 1 2/c 1'
_cell_angle_alpha 90
_cell_angle_beta 93.263(1)
_cell_angle_gamma 90
_cell_formula_units_Z 4
_cell_length_a 10.9427(8)
_cell_length_b 16.204(1)
_cell_length_c 21.396(2)
_cell_measurement_reflns_used 0
_cell_measurement_temperature 153.2
_cell_measurement_theta_max 0.0
_cell_measurement_theta_min 0.0
_cell_volume 3787.7(5)
_computing_cell_refinement 'MSC/AFC Diffractometer Control'
_computing_data_collection 'MSC/AFC Diffractometer Control'
_computing_data_reduction 'teXsan for Windows (MSC, 1997)'
_computing_publication_material 'teXsan for Windows (MSC, 1997)'
_computing_structure_refinement 'teXsan for Windows (MSC, 1997)'
_computing_structure_solution
;
SHELX97 (Sheldrick, 1997)
;
_diffrn_ambient_temperature 153.2
_diffrn_measurement_device 'Bruker Smart CCD'
_diffrn_measurement_method \w-2\q
_diffrn_orient_matrix_UB_11 0.00000
_diffrn_orient_matrix_UB_12 0.00000
_diffrn_orient_matrix_UB_13 0.00000
_diffrn_orient_matrix_UB_21 0.00000
_diffrn_orient_matrix_UB_22 0.00000
_diffrn_orient_matrix_UB_23 0.00000
_diffrn_orient_matrix_UB_31 0.00000
_diffrn_orient_matrix_UB_32 0.00000
_diffrn_orient_matrix_UB_33 0.00000
_diffrn_radiation_detector 'scintillation counter'
_diffrn_radiation_monochromator graphite
_diffrn_radiation_type 'Mo K\a'
_diffrn_radiation_wavelength 0.7107
_diffrn_reflns_av_R_equivalents 0.04473
_diffrn_reflns_av_sigmaI/netI 0.029
_diffrn_reflns_limit_h_max 14
_diffrn_reflns_limit_h_min -14
_diffrn_reflns_limit_k_max 21
_diffrn_reflns_limit_k_min -20
_diffrn_reflns_limit_l_max 28
_diffrn_reflns_limit_l_min -28
_diffrn_reflns_number 17424
_diffrn_reflns_reduction_process 'Lp corrections applied'
_diffrn_reflns_theta_max 28.29
_diffrn_reflns_theta_min 0.95
_diffrn_standards_decay_% 0.00
_diffrn_standards_interval_count 0
_diffrn_standards_number 0
_exptl_absorpt_coefficient_mu 1.245
_exptl_absorpt_correction_type analytical
_exptl_crystal_colour blue
_exptl_crystal_density_diffrn 1.768
_exptl_crystal_density_meas 1.81(6)
_exptl_crystal_density_method 'flotation pycnometry'
_exptl_crystal_description hexangular
_exptl_crystal_F_000 2012.00
_exptl_crystal_size_max 0.57
_exptl_crystal_size_mid 0.39
_exptl_crystal_size_min 0.22
_refine_diff_density_max 0.87
_refine_diff_density_min -0.64
_refine_ls_extinction_method none
_refine_ls_goodness_of_fit_all 1.858
_refine_ls_goodness_of_fit_ref 1.860
_refine_ls_hydrogen_treatment refall
_refine_ls_matrix_type full
_refine_ls_number_constraints 0
_refine_ls_number_parameters 323
_refine_ls_number_reflns 3791
_refine_ls_number_restraints 0
_refine_ls_R_factor_all 0.0260
_refine_ls_R_factor_gt 0.0260
_refine_ls_shift/su_max 0.0000
_refine_ls_shift/su_mean 0.0000
_refine_ls_structure_factor_coef F
_refine_ls_weighting_details 'w = 1/[\s^2^(Fo)]'
_refine_ls_weighting_scheme sigma
_refine_ls_wR_factor_all 0.0310
_refine_ls_wR_factor_ref 0.0310
_reflns_number_gt 3791
_reflns_number_total 4667
_reflns_threshold_expression I>3.00\s(I)
_cod_data_source_file ic025622v_s3.cif
_cod_data_source_block '_s57i-[C6H8NO]2[Cu(py)4(NbOF5)2]'
_cod_original_cell_volume 3787.6(4)
_cod_original_sg_symbol_H-M 'C 2/c '
_cod_original_formula_sum 'C32 H36 Cu F10 N6 Nb2 O4 '
_cod_database_code 4318653

loop_
_symmetry_equiv_pos_as_xyz
'   +x,   +y,   +z'
'   -x,   +y,1/2-z'
'   -x,   -y,   -z'
'   +x,   -y,1/2+z'
'1/2+x,1/2+y,   +z'
1/2-x,1/2+y,1/2-z
'1/2-x,1/2-y,   -z'
1/2+x,1/2-y,1/2+z

loop_
_atom_site_label
_atom_site_fract_x
_atom_site_fract_y
_atom_site_fract_z
_atom_site_U_iso_or_equiv
_atom_site_occupancy
_atom_site_refinement_flags
_atom_site_adp_type
_atom_site_calc_flag
_atom_site_calc_attached_atom
Nb(1) -0.24510(1) 0.066777(8) 0.386008(6) 0.01958(4) 1.000 . Uani d ?
Cu(1) 0.0000 0.06607(1) 0.2500 0.01583(6) 0.500 S Uani d ?
F(1) -0.36287(8) 0.13098(6) 0.33562(4) 0.0263(2) 1.000 . Uani d ?
F(2) -0.18581(9) 0.16467(6) 0.42737(5) 0.0353(3) 1.000 . Uani d ?
F(3) -0.15475(9) -0.00402(6) 0.44417(5) 0.0383(3) 1.000 . Uani d ?
F(4) -0.33378(9) -0.03268(6) 0.35433(5) 0.0304(3) 1.000 . Uani d ?
F(5) -0.37916(9) 0.06667(6) 0.45231(5) 0.0297(3) 1.000 . Uani d ?
O(1) -0.13607(9) 0.06395(6) 0.32849(5) 0.0191(3) 1.000 . Uani d ?
O(2) -0.2776(1) -0.18509(8) 0.38077(6) 0.0339(4) 1.000 . Uani d ?
N(1) 0.0000 -0.0613(1) 0.2500 0.0182(4) 0.500 S Uani d ?
N(2) -0.1421(1) 0.06012(7) 0.18429(6) 0.0183(3) 1.000 . Uani d ?
N(3) 0.0000 0.1936(1) 0.2500 0.0198(4) 0.500 S Uani d ?
N(4) -0.4926(1) -0.18598(8) 0.50362(7) 0.0240(4) 1.000 . Uani d ?
C(1) -0.1022(1) -0.1042(1) 0.26069(7) 0.0218(4) 1.000 . Uani d ?
C(2) -0.1050(2) -0.1894(1) 0.26081(8) 0.0269(4) 1.000 . Uani d ?
C(3) 0.0000 -0.2326(2) 0.2500 0.0259(6) 0.500 S Uani d ?
C(4) -0.2549(1) 0.0865(1) 0.19669(8) 0.0224(4) 1.000 . Uani d ?
C(5) -0.3570(2) 0.0706(1) 0.15753(9) 0.0274(4) 1.000 . Uani d ?
C(6) -0.3434(2) 0.0265(1) 0.10306(8) 0.0287(5) 1.000 . Uani d ?
C(7) -0.2276(2) 0.0001(1) 0.08915(8) 0.0249(4) 1.000 . Uani d ?
C(8) -0.1302(1) 0.01759(9) 0.13054(7) 0.0209(4) 1.000 . Uani d ?
C(9) 0.0465(2) 0.2367(1) 0.20305(8) 0.0286(5) 1.000 . Uani d ?
C(10) 0.0490(2) 0.3221(1) 0.20224(9) 0.0357(5) 1.000 . Uani d ?
C(11) 0.0000 0.3660(2) 0.2500 0.0353(7) 0.500 S Uani d ?
C(12) -0.4927(2) -0.2655(1) 0.52109(8) 0.0247(4) 1.000 . Uani d ?
C(13) -0.4189(2) -0.3196(1) 0.48990(8) 0.0270(4) 1.000 . Uani d ?
C(14) -0.3484(2) -0.2920(1) 0.44316(8) 0.0266(4) 1.000 . Uani d ?
C(15) -0.3500(2) -0.2086(1) 0.42635(8) 0.0256(4) 1.000 . Uani d ?
C(16) -0.4231(2) -0.1562(1) 0.45812(8) 0.0255(4) 1.000 . Uani d ?
C(17) -0.5731(2) -0.2908(1) 0.5717(1) 0.0364(6) 1.000 . Uani d ?
H(1) -0.168(1) -0.0716(8) 0.2685(7) 0.012(4) 1.000 . Uiso d ?
H(2) -0.176(2) -0.212(1) 0.2653(9) 0.045(6) 1.000 . Uiso d ?
H(3) 0.0000 -0.285(2) 0.2500 0.049(9) 0.500 S Uiso d ?
H(4) -0.262(1) 0.1181(9) 0.2338(8) 0.020(4) 1.000 . Uiso d ?
H(5) -0.425(2) 0.089(1) 0.1679(8) 0.022(5) 1.000 . Uiso d ?
H(6) -0.407(2) 0.014(1) 0.0793(8) 0.025(5) 1.000 . Uiso d ?
H(7) -0.214(1) -0.029(1) 0.0517(8) 0.019(4) 1.000 . Uiso d ?
H(8) -0.050(1) -0.000(1) 0.1239(8) 0.022(4) 1.000 . Uiso d ?
H(9) 0.077(2) 0.205(1) 0.1708(9) 0.042(6) 1.000 . Uiso d ?
H(10) 0.081(2) 0.350(1) 0.1706(9) 0.035(5) 1.000 . Uiso d ?
H(11) 0.0000 0.422(2) 0.2500 0.036(8) 0.500 S Uiso d ?
H(12) -0.416(2) -0.375(1) 0.5017(8) 0.032(5) 1.000 . Uiso d ?
H(13) -0.299(2) -0.327(1) 0.4244(9) 0.038(5) 1.000 . Uiso d ?
H(14) -0.285(2) -0.144(1) 0.3756(9) 0.028(6) 1.000 . Uiso d ?
H(15) -0.432(2) -0.103(1) 0.4543(8) 0.032(5) 1.000 . Uiso d ?
H(16) -0.541(2) -0.152(1) 0.5253(9) 0.042(6) 1.000 . Uiso d ?
H(17) -0.576(2) -0.253(1) 0.602(1) 0.072(8) 1.000 . Uiso d ?
H(18) -0.655(3) -0.303(2) 0.556(1) 0.080(9) 1.000 . Uiso d ?
H(19) -0.543(2) -0.336(1) 0.589(1) 0.047(6) 1.000 . Uiso d ?

loop_
_atom_site_aniso_label
_atom_site_aniso_U_11
_atom_site_aniso_U_22
_atom_site_aniso_U_33
_atom_site_aniso_U_12
_atom_site_aniso_U_13
_atom_site_aniso_U_23
Nb(1) 0.01831(8) 0.02113(8) 0.01922(7) 0.00159(6) 0.00023(5) 0.00107(6)
Cu(1) 0.0153(1) 0.0153(1) 0.0167(1) 0.0000 -0.0010(1) 0.0000
F(1) 0.0220(5) 0.0289(5) 0.0278(5) 0.0055(4) -0.0000(4) 0.0051(4)
F(2) 0.0301(5) 0.0385(6) 0.0372(6) -0.0047(5) 0.0002(5) -0.0155(5)
F(3) 0.0368(6) 0.0501(7) 0.0281(5) 0.0188(5) 0.0037(5) 0.0146(5)
F(4) 0.0319(5) 0.0245(5) 0.0355(6) -0.0059(4) 0.0069(4) -0.0027(4)
F(5) 0.0274(5) 0.0341(6) 0.0286(5) 0.0054(4) 0.0101(4) 0.0025(4)
O(1) 0.0170(5) 0.0211(5) 0.0193(5) 0.0010(4) 0.0025(4) 0.0002(4)
O(2) 0.0408(8) 0.0251(7) 0.0373(8) -0.0006(6) 0.0165(6) 0.0004(6)
N(1) 0.0200(9) 0.0176(9) 0.0168(8) 0.0000 -0.0013(7) 0.0000
N(2) 0.0176(6) 0.0181(6) 0.0189(6) -0.0001(5) -0.0001(5) 0.0020(5)
N(3) 0.0180(9) 0.0196(9) 0.0215(9) 0.0000 -0.0012(7) 0.0000
N(4) 0.0266(7) 0.0214(7) 0.0238(7) 0.0037(6) 0.0005(6) -0.0006(5)
C(1) 0.0203(8) 0.0218(8) 0.0238(8) -0.0007(6) 0.0038(6) -0.0007(6)
C(2) 0.0285(9) 0.0228(8) 0.0295(9) -0.0070(7) 0.0014(7) -0.0005(7)
C(3) 0.035(1) 0.021(1) 0.022(1) 0.0000 -0.001(1) 0.0000
C(4) 0.0226(8) 0.0234(8) 0.0214(8) 0.0039(7) 0.0026(6) 0.0014(6)
C(5) 0.0170(8) 0.0315(9) 0.0335(9) 0.0033(7) 0.0003(7) 0.0055(8)
C(6) 0.0253(9) 0.0277(9) 0.0317(9) -0.0082(7) -0.0117(7) 0.0055(7)
C(7) 0.0315(9) 0.0212(8) 0.0213(8) -0.0035(7) -0.0029(7) -0.0007(6)
C(8) 0.0224(8) 0.0197(8) 0.0208(8) 0.0007(6) 0.0023(6) 0.0013(6)
C(9) 0.034(1) 0.0234(8) 0.0283(9) 0.0016(7) 0.0032(8) 0.0040(7)
C(10) 0.046(1) 0.0259(9) 0.035(1) -0.0031(8) -0.0004(9) 0.0094(8)
C(11) 0.047(2) 0.018(1) 0.039(2) 0.0000 -0.013(1) 0.0000
C(12) 0.0272(9) 0.0227(8) 0.0238(8) -0.0022(7) -0.0035(7) 0.0010(6)
C(13) 0.0302(9) 0.0191(8) 0.0310(9) 0.0011(7) -0.0046(7) -0.0004(7)
C(14) 0.0262(8) 0.0225(8) 0.0308(9) 0.0056(7) -0.0012(7) -0.0067(7)
C(15) 0.0251(8) 0.0254(8) 0.0263(8) -0.0009(7) 0.0010(7) -0.0028(7)
C(16) 0.0278(9) 0.0194(8) 0.0292(9) 0.0027(7) 0.0026(7) 0.0021(7)
C(17) 0.049(1) 0.028(1) 0.033(1) -0.000(1) 0.0115(9) 0.0031(8)

loop_
_atom_type_symbol
_atom_type_oxidation_number
_atom_type_number_in_cell
_atom_type_scat_dispersion_real
_atom_type_scat_dispersion_imag
_atom_type_scat_source
C 0 128 0.002 0.002
;International Tables for Crystallography
(1992, Vol. C, Table 6.1.1.2)
;
H 0 144 0.000 0.000
;International Tables for Crystallography
(1992, Vol. C, Table 6.1.1.2)
;
N 0 24 0.004 0.003
;International Tables for Crystallography
(1992, Vol. C, Table 6.1.1.2)
;
O 0 16 0.008 0.006
;International Tables for Crystallography
(1992, Vol. C, Table 6.1.1.2)
;
F 0 40 0.014 0.010
;International Tables for Crystallography
(1992, Vol. C, Table 6.1.1.2)
;
Cu 0 4 0.263 1.266
;International Tables for Crystallography
(1992, Vol. C, Tables 4.2.6.8 and 6.1.1.1)
;
Nb 0 8 -2.197 0.621
;International Tables for Crystallography
(1992, Vol. C, Tables 4.2.6.8 and 6.1.1.1)
;

loop_
_geom_angle_atom_site_label_1
_geom_angle_atom_site_label_2
_geom_angle_atom_site_label_3
_geom_angle
_geom_angle_site_symmetry_1
_geom_angle_site_symmetry_2
_geom_angle_site_symmetry_3
_geom_angle_publ_flag
F1 NB1 F2 90.54(6) . . . ?
F1 NB1 F3 169.09(5) . . . ?
F1 NB1 F4 87.08(5) . . . ?
F1 NB1 F5 84.73(5) . . . ?
F1 NB1 O1 94.63(6) . . . ?
F2 NB1 F3 92.69(7) . . . ?
F2 NB1 F4 168.59(5) . . . ?
F2 NB1 F5 85.39(6) . . . ?
F2 NB1 O1 96.85(6) . . . ?
F3 NB1 F4 87.70(6) . . . ?
F3 NB1 F5 85.15(5) . . . ?
F3 NB1 O1 95.32(6) . . . ?
F4 NB1 F5 83.27(5) . . . ?
F4 NB1 O1 94.47(6) . . . ?
F5 NB1 O1 177.68(6) . . . ?
N1 CU1 N2 87.29(5) . . . ?
N1 CU1 N3 180.0000(1) . . . ?
N2 CU1 N2 174.58(9) . . . ?
N2 CU1 N3 92.71(5) . . . ?

loop_
_geom_bond_atom_site_label_1
_geom_bond_atom_site_label_2
_geom_bond_distance
_geom_bond_site_symmetry_1
_geom_bond_site_symmetry_2
_geom_bond_publ_flag
NB1 F1 1.936(1) . . ?
NB1 F2 1.912(1) . . ?
NB1 F3 1.924(1) . . ?
NB1 F4 1.981(1) . . ?
NB1 F5 2.098(1) . . ?
NB1 O1 1.763(1) . . ?
CU1 N1 2.065(2) . . ?
CU1 N2 2.038(2) . . ?
CU1 N3 2.066(2) . . ?
F4 H14 1.92(2) . . no
F5 H16 1.72(3) . . no
O2 H14 0.68(2) . . no
N4 H16 0.91(3) . . no
